data_1505051
loop_
_publ_author_name
'Santos, C.S.'
'Rivera-Rubero, S.'
'Dibrov, S.'
'Baldelli, S.'

_publ_section_title
;
 Ions at the Surface of a Room-Temperature Ionic Liquid
;
_journal_issue 21
_journal_name_full 'Journal of Physical Chemistry C'
_journal_page_first 7682
_journal_paper_doi 10.1021/jp0652751
_journal_volume 111
_journal_year 2007
_chemical_formula_sum 'C9 H18 N2 O3 S'
_chemical_formula_weight 234.31
_chemical_name_systematic
; 
 ? 
;
_space_group_IT_number 2
_symmetry_cell_setting triclinic
_symmetry_space_group_name_Hall '-P 1'
_symmetry_space_group_name_H-M 'P -1'
_atom_sites_solution_hydrogens geom
_atom_sites_solution_primary direct
_atom_sites_solution_secondary difmap
_audit_creation_method SHELXL-97
_cell_angle_alpha 103.404(3)
_cell_angle_beta 99.567(3)
_cell_angle_gamma 111.620(3)
_cell_formula_units_Z 2
_cell_length_a 7.9343(12)
_cell_length_b 8.4797(13)
_cell_length_c 10.2782(15)
_cell_measurement_temperature 173(2)
_cell_volume 600.67(16)
_computing_cell_refinement 'SAINT V6.28 (BrukerAXS, 1997-2001)'
_computing_data_collection 'SMART V5.630 (BrukerAXS, 1997-2001)'
_computing_data_reduction 'SAINT & SADABS V2.06, Bruker AXS 2003)'
_computing_molecular_graphics 'XP V5.06 (BrukerAXS, 1997-99)'
_computing_publication_material 'SHELXTL, XCIF V5.05 (BrukerAXS, 1997-99)'
_computing_structure_refinement 'SHELXTL v. 6.12, Bruker AXS 2003)'
_computing_structure_solution 'SHELXTL v. 6.12, Bruker AXS 2003)'
_diffrn_ambient_temperature 173(2)
_diffrn_measured_fraction_theta_full 0.987
_diffrn_measured_fraction_theta_max 0.987
_diffrn_measurement_device_type 'Siemens SMART'
_diffrn_measurement_method 'omega-scan, full sphere'
_diffrn_radiation_monochromator graphite
_diffrn_radiation_source 'fine-focus sealed tube'
_diffrn_radiation_type MoK\a
_diffrn_radiation_wavelength 0.71073
_diffrn_reflns_av_R_equivalents 0.0329
_diffrn_reflns_av_sigmaI/netI 0.0392
_diffrn_reflns_limit_h_max 11
_diffrn_reflns_limit_h_min -11
_diffrn_reflns_limit_k_max 11
_diffrn_reflns_limit_k_min -11
_diffrn_reflns_limit_l_max 14
_diffrn_reflns_limit_l_min -14
_diffrn_reflns_number 9157
_diffrn_reflns_theta_full 30.03
_diffrn_reflns_theta_max 30.03
_diffrn_reflns_theta_min 2.12
_exptl_absorpt_coefficient_mu 0.261
_exptl_absorpt_correction_type multi-scan
_exptl_absorpt_process_details '(SADABS; Bruker, 2003)'
_exptl_crystal_colour colorless
_exptl_crystal_density_diffrn 1.296
_exptl_crystal_density_meas ?
_exptl_crystal_density_method 'not measured'
_exptl_crystal_F_000 252
_exptl_crystal_size_max 0.5
_exptl_crystal_size_mid 0.05
_exptl_crystal_size_min 0.05
_refine_diff_density_max 0.608
_refine_diff_density_min -0.248
_refine_diff_density_rms 0.066
_refine_ls_extinction_method none
_refine_ls_goodness_of_fit_ref 1.044
_refine_ls_hydrogen_treatment constr
_refine_ls_matrix_type full
_refine_ls_number_parameters 139
_refine_ls_number_reflns 3464
_refine_ls_number_restraints 0
_refine_ls_restrained_S_all 1.044
_refine_ls_R_factor_all 0.0526
_refine_ls_R_factor_gt 0.0443
_refine_ls_shift/su_max 0.001
_refine_ls_shift/su_mean 0.000
_refine_ls_structure_factor_coef Fsqd
_refine_ls_weighting_details 'calc w=1/[\s^2^(Fo^2^)+(0.0698P)^2^+0.0000P] where P=(Fo^2^+2Fc^2^)/3'
_refine_ls_weighting_scheme calc
_refine_ls_wR_factor_gt 0.1134
_refine_ls_wR_factor_ref 0.1187
_reflns_number_gt 2911
_reflns_number_total 3464
_reflns_threshold_expression >2sigma(I)
_cod_data_source_file jp0652751si20070206_102525.cif
_cod_data_source_block
;
;
_cod_depositor_comments
;
The following automatic conversions were performed:

'_exptl_crystal_density_meas' value 'not measured' was changed to '?'
- the value is perceived as not measured.

Automatic conversion script
Id: cif_fix_values 3008 2015-01-20 13:52:24Z robertas 
;
_cod_original_sg_symbol_H-M P-1
_cod_database_code 1505051

loop_
_symmetry_equiv_pos_as_xyz
'x, y, z'
'-x, -y, -z'

loop_
_atom_site_label
_atom_site_type_symbol
_atom_site_fract_x
_atom_site_fract_y
_atom_site_fract_z
_atom_site_U_iso_or_equiv
_atom_site_adp_type
_atom_site_occupancy
_atom_site_symmetry_multiplicity
_atom_site_calc_flag
_atom_site_refinement_flags
S1 S 0.16937(5) 0.74659(4) 0.24603(4) 0.02226(12) Uani 1 1 d .
O1 O 0.21935(16) 0.93254(14) 0.32327(12) 0.0313(3) Uani 1 1 d .
N1 N 0.77809(16) 1.02226(15) 0.34604(12) 0.0227(3) Uani 1 1 d .
O2 O -0.03154(15) 0.63444(15) 0.20898(13) 0.0352(3) Uani 1 1 d .
N2 N 0.75592(16) 1.27088(15) 0.35562(12) 0.0220(2) Uani 1 1 d .
O3 O 0.28187(17) 0.67229(17) 0.31500(13) 0.0393(3) Uani 1 1 d .
C2 C 0.6762(2) 1.11324(18) 0.37533(15) 0.0238(3) Uani 1 1 d .
H2 H 0.5653 1.0726 0.4052 0.029 Uiso 1 1 calc R
C5 C 0.6896(2) 1.41358(18) 0.38321(16) 0.0266(3) Uani 1 1 d .
H5A H 0.7736 1.5176 0.3615 0.032 Uiso 1 1 calc R
H5B H 0.6971 1.4531 0.4834 0.032 Uiso 1 1 calc R
C6 C 0.4882(2) 1.35154(19) 0.29756(16) 0.0258(3) Uani 1 1 d .
H6A H 0.4053 1.2459 0.3182 0.031 Uiso 1 1 calc R
H6B H 0.4469 1.4479 0.3263 0.031 Uiso 1 1 calc R
C3 C 0.9278(2) 1.1256(2) 0.30764(17) 0.0284(3) Uani 1 1 d .
H3 H 1.0234 1.0937 0.2820 0.034 Uiso 1 1 calc R
C9 C 0.2279(2) 0.7495(2) 0.08786(17) 0.0356(4) Uani 1 1 d .
H9A H 0.3639 0.8202 0.1075 0.053 Uiso 1 1 calc R
H9B H 0.1592 0.8033 0.0385 0.053 Uiso 1 1 calc R
H9C H 0.1929 0.6268 0.0299 0.053 Uiso 1 1 calc R
C4 C 0.9141(2) 1.2808(2) 0.31304(17) 0.0284(3) Uani 1 1 d .
H4 H 0.9977 1.3783 0.2915 0.034 Uiso 1 1 calc R
C1 C 0.7412(2) 0.84525(19) 0.35994(18) 0.0303(3) Uani 1 1 d .
H1A H 0.7885 0.8579 0.4579 0.046 Uiso 1 1 calc R
H1B H 0.8053 0.7899 0.3038 0.046 Uiso 1 1 calc R
H1C H 0.6050 0.7696 0.3274 0.046 Uiso 1 1 calc R
C7 C 0.4636(2) 1.3027(2) 0.14198(17) 0.0373(4) Uani 1 1 d .
H7A H 0.5003 1.2033 0.1120 0.045 Uiso 1 1 calc R
H7B H 0.5485 1.4069 0.1209 0.045 Uiso 1 1 calc R
C8 C 0.2618(3) 1.2468(3) 0.0607(2) 0.0561(5) Uani 1 1 d .
H8A H 0.1779 1.1403 0.0780 0.084 Uiso 1 1 calc R
H8B H 0.2523 1.2194 -0.0389 0.084 Uiso 1 1 calc R
H8C H 0.2246 1.3446 0.0906 0.084 Uiso 1 1 calc R

loop_
_atom_site_aniso_label
_atom_site_aniso_U_11
_atom_site_aniso_U_22
_atom_site_aniso_U_33
_atom_site_aniso_U_23
_atom_site_aniso_U_13
_atom_site_aniso_U_12
S1 0.02425(19) 0.02075(19) 0.02513(19) 0.00812(13) 0.01065(14) 0.01103(14)
O1 0.0355(6) 0.0208(5) 0.0363(6) 0.0053(4) 0.0134(5) 0.0113(5)
N1 0.0236(6) 0.0206(6) 0.0261(6) 0.0082(5) 0.0077(5) 0.0109(5)
O2 0.0269(6) 0.0301(6) 0.0422(7) 0.0086(5) 0.0142(5) 0.0053(5)
N2 0.0230(6) 0.0194(5) 0.0248(6) 0.0072(5) 0.0066(5) 0.0101(5)
O3 0.0488(7) 0.0466(7) 0.0404(7) 0.0197(6) 0.0154(6) 0.0345(6)
C2 0.0251(7) 0.0216(7) 0.0282(7) 0.0093(6) 0.0107(6) 0.0112(6)
C5 0.0338(8) 0.0184(6) 0.0310(8) 0.0072(6) 0.0102(6) 0.0145(6)
C6 0.0303(7) 0.0243(7) 0.0316(8) 0.0124(6) 0.0137(6) 0.0166(6)
C3 0.0231(7) 0.0288(7) 0.0358(8) 0.0109(6) 0.0111(6) 0.0122(6)
C9 0.0404(9) 0.0383(9) 0.0291(8) 0.0109(7) 0.0177(7) 0.0142(8)
C4 0.0244(7) 0.0276(7) 0.0345(8) 0.0127(6) 0.0107(6) 0.0096(6)
C1 0.0367(8) 0.0214(7) 0.0393(9) 0.0117(6) 0.0138(7) 0.0165(6)
C7 0.0429(10) 0.0431(10) 0.0300(8) 0.0127(7) 0.0103(7) 0.0220(8)
C8 0.0566(13) 0.0597(13) 0.0446(11) 0.0103(10) -0.0053(10) 0.0289(11)

loop_
_atom_type_symbol
_atom_type_description
_atom_type_scat_dispersion_real
_atom_type_scat_dispersion_imag
_atom_type_scat_source
C C 0.0033 0.0016 'International Tables Vol C Tables 4.2.6.8 and 6.1.1.4'
H H 0.0000 0.0000 'International Tables Vol C Tables 4.2.6.8 and 6.1.1.4'
N N 0.0061 0.0033 'International Tables Vol C Tables 4.2.6.8 and 6.1.1.4'
O O 0.0106 0.0060 'International Tables Vol C Tables 4.2.6.8 and 6.1.1.4'
S S 0.1246 0.1234 'International Tables Vol C Tables 4.2.6.8 and 6.1.1.4'

loop_
_geom_angle_atom_site_label_1
_geom_angle_atom_site_label_2
_geom_angle_atom_site_label_3
_geom_angle
O2 S1 O3 112.51(7)
O2 S1 O1 112.78(7)
O3 S1 O1 112.51(7)
O2 S1 C9 106.43(8)
O3 S1 C9 106.06(8)
O1 S1 C9 105.88(7)
C2 N1 C3 108.61(12)
C2 N1 C1 125.35(12)
C3 N1 C1 125.97(12)
C2 N2 C4 108.60(12)
C2 N2 C5 124.91(12)
C4 N2 C5 126.40(12)
N1 C2 N2 108.45(12)
N2 C5 C6 112.14(12)
C7 C6 C5 113.68(12)
C4 C3 N1 107.33(13)
C3 C4 N2 107.00(13)
C6 C7 C8 111.91(15)

loop_
_geom_bond_atom_site_label_1
_geom_bond_atom_site_label_2
_geom_bond_distance
S1 O2 1.4504(11)
S1 O3 1.4517(11)
S1 O1 1.4588(11)
S1 C9 1.7664(16)
N1 C2 1.3314(17)
N1 C3 1.3725(18)
N1 C1 1.4658(17)
N2 C2 1.3316(17)
N2 C4 1.3765(18)
N2 C5 1.4770(16)
C5 C6 1.517(2)
C6 C7 1.515(2)
C3 C4 1.349(2)
C7 C8 1.516(3)

loop_
_cod_related_entry_id
_cod_related_entry_code
_cod_related_entry_database
1 9667187 ChemSpider
